data_1555321
loop_
_publ_author_name
'Yamada, Shinji'
'Yamamoto, Natsuo'
'Takamori, Eri'

_publ_section_title
;
 A Molecular Seesaw Balance: Evaluation of Solvent and Counteranion
 Effects on Pyridinium-\p Interactions.
;
_journal_issue 19
_journal_name_full 'Organic letters'
_journal_page_first 4862
_journal_page_last 4865
_journal_paper_doi 10.1021/acs.orglett.5b02420
_journal_volume 17
_journal_year 2015
_chemical_formula_moiety 'C22 H20 B F4 N'
_chemical_formula_sum 'C22 H20 B F4 N'
_chemical_formula_weight 385.21
_space_group_crystal_system triclinic
_space_group_IT_number 2
_space_group_name_Hall '-P 1'
_space_group_name_H-M_alt 'P -1'
_atom_sites_solution_hydrogens geom
_atom_sites_solution_primary direct
_atom_sites_solution_secondary difmap
_cell_angle_alpha 81.1115(7)
_cell_angle_beta 89.9577(7)
_cell_angle_gamma 75.0852(7)
_cell_formula_units_Z 4
_cell_length_a 8.30165(15)
_cell_length_b 11.9912(2)
_cell_length_c 19.0328(4)
_cell_measurement_reflns_used 19147
_cell_measurement_temperature 123
_cell_measurement_theta_max 68.24
_cell_measurement_theta_min 3.87
_cell_volume 1807.32(6)
_computing_cell_refinement 'RAPID AUTO'
_computing_data_collection 'RAPID AUTO (Rigaku, ????)'
_computing_data_reduction 'RAPID AUTO'
_computing_molecular_graphics 'CrystalStructure 4.1'
_computing_publication_material 'CrystalStructure 4.1 (Rigaku, 2014)'
_computing_structure_refinement 'SHELXL97 (Sheldrick, 2008)'
_computing_structure_solution 'SHELXS97 (Sheldrick, 2008)'
_diffrn_ambient_temperature 123
_diffrn_detector_area_resol_mean 10.000
_diffrn_measured_fraction_theta_full 0.980
_diffrn_measured_fraction_theta_max 0.980
_diffrn_measurement_device_type 'Rigaku R-AXIS RAPID'
_diffrn_measurement_method \w
_diffrn_radiation_type 'Cu K\a'
_diffrn_radiation_wavelength 1.54187
_diffrn_reflns_av_R_equivalents 0.0401
_diffrn_reflns_Laue_measured_fraction_full 0.000
_diffrn_reflns_Laue_measured_fraction_max 0.000
_diffrn_reflns_limit_h_max 9
_diffrn_reflns_limit_h_min -9
_diffrn_reflns_limit_k_max 13
_diffrn_reflns_limit_k_min -13
_diffrn_reflns_limit_l_max 22
_diffrn_reflns_limit_l_min -22
_diffrn_reflns_number 29254
_diffrn_reflns_point_group_measured_fraction_full 0.000
_diffrn_reflns_point_group_measured_fraction_max 0.000
_diffrn_reflns_theta_full 68.240
_diffrn_reflns_theta_max 68.240
_diffrn_reflns_theta_min 3.865
_diffrn_standards_number 0
_exptl_absorpt_coefficient_mu 0.930
_exptl_absorpt_correction_T_max 0.830
_exptl_absorpt_correction_T_min 0.729
_exptl_absorpt_correction_type multi-scan
_exptl_absorpt_process_details 'ABSCOR (Rigaku, 1995)'
_exptl_crystal_colour colorless
_exptl_crystal_density_diffrn 1.416
_exptl_crystal_density_method 'not measured'
_exptl_crystal_description platelet
_exptl_crystal_F_000 800.00
_exptl_crystal_size_max 0.500
_exptl_crystal_size_mid 0.450
_exptl_crystal_size_min 0.200
_refine_diff_density_max 0.95
_refine_diff_density_min -0.47
_refine_ls_extinction_method none
_refine_ls_goodness_of_fit_ref 1.042
_refine_ls_hydrogen_treatment constr
_refine_ls_number_parameters 507
_refine_ls_number_reflns 6471
_refine_ls_number_restraints 0
_refine_ls_R_factor_all 0.0684
_refine_ls_R_factor_gt 0.0607
_refine_ls_shift/su_max 0.000
_refine_ls_structure_factor_coef Fsqd
_refine_ls_weighting_details 'w = 1/[\s^2^(Fo^2^)+(0.0722P)^2^+2.1640P] where P=(Fo^2^+2Fc^2^)/3'
_refine_ls_weighting_scheme calc
_refine_ls_wR_factor_gt 0.1550
_refine_ls_wR_factor_ref 0.1640
_reflns_number_gt 5627
_reflns_number_total 6471
_reflns_threshold_expression F^2^>2.0\s(F^2^)
_cod_data_source_file ol5b02420_si_004.cif
_cod_data_source_block Balance-HBF4-1
_cod_original_cell_volume 1807.33(6)
_cod_database_code 1555321

loop_
_symmetry_equiv_pos_site_id
_space_group_symop_operation_xyz
1 +X,+Y,+Z
2 -X,-Y,-Z

loop_
_atom_site_label
_atom_site_type_symbol
_atom_site_fract_x
_atom_site_fract_y
_atom_site_fract_z
_atom_site_U_iso_or_equiv
_atom_site_adp_type
_atom_site_occupancy
_atom_site_site_symmetry_multiplicity
_atom_site_calc_flag
_atom_site_refinement_flags
F1 F 0.7266(3) 0.60569(18) 0.40858(13) 0.0871(8) Uani 1 2 d .
F2 F 0.7623(3) 0.41561(16) 0.44509(10) 0.0623(5) Uani 1 2 d .
F3 F 0.8003(3) 0.4787(4) 0.33109(12) 0.1276(14) Uani 1 2 d .
F4 F 0.54476(19) 0.51789(15) 0.36977(10) 0.0525(5) Uani 1 2 d .
F5 F 0.7849(2) 0.14893(15) 0.13420(9) 0.0513(4) Uani 1 2 d .
F6 F 0.62788(18) 0.03418(13) 0.18873(7) 0.0364(3) Uani 1 2 d .
F7 F 0.82636(19) -0.03544(15) 0.11183(9) 0.0468(4) Uani 1 2 d .
F8 F 0.58675(18) 0.09954(13) 0.07017(7) 0.0390(4) Uani 1 2 d .
N1 N 0.3616(3) 0.91466(18) 0.12830(10) 0.0295(4) Uani 1 2 d .
N2 N 0.3352(3) 0.3471(2) 0.37927(12) 0.0406(5) Uani 1 2 d .
C1 C 0.5005(3) 0.8509(2) 0.10199(13) 0.0328(5) Uani 1 2 d .
C2 C 0.6205(3) 0.7714(2) 0.14693(14) 0.0346(6) Uani 1 2 d .
C3 C 0.6027(3) 0.7594(2) 0.21914(14) 0.0317(5) Uani 1 2 d .
C4 C 0.4588(3) 0.8262(2) 0.24585(13) 0.0273(5) Uani 1 2 d .
C5 C 0.3370(3) 0.9014(2) 0.19912(12) 0.0261(5) Uani 1 2 d .
C6 C 0.1772(3) 0.9686(2) 0.22762(12) 0.0276(5) Uani 1 2 d .
C7 C 0.1268(3) 0.8883(2) 0.28856(12) 0.0258(5) Uani 1 2 d .
C8 C -0.0377(3) 0.8826(2) 0.29640(13) 0.0286(5) Uani 1 2 d .
C9 C -0.0767(3) 0.8052(2) 0.35217(13) 0.0283(5) Uani 1 2 d .
C10 C 0.0470(3) 0.7360(2) 0.40044(12) 0.0266(5) Uani 1 2 d .
C11 C 0.2110(3) 0.7416(2) 0.39267(12) 0.0264(5) Uani 1 2 d .
C12 C 0.2509(3) 0.8165(2) 0.33670(12) 0.0244(5) Uani 1 2 d .
C13 C 0.4293(3) 0.8223(2) 0.32430(12) 0.0277(5) Uani 1 2 d .
C14 C 0.4675(3) 0.9311(2) 0.35150(13) 0.0288(5) Uani 1 2 d .
C15 C 0.3172(3) 1.0159(2) 0.37563(12) 0.0256(5) Uani 1 2 d .
C16 C 0.2994(3) 1.0170(2) 0.44813(13) 0.0297(5) Uani 1 2 d .
C17 C 0.1623(3) 1.0919(2) 0.47377(14) 0.0349(6) Uani 1 2 d .
C18 C 0.0445(3) 1.1684(2) 0.42607(15) 0.0364(6) Uani 1 2 d .
C19 C 0.0610(3) 1.1677(2) 0.35384(14) 0.0329(5) Uani 1 2 d .
C20 C 0.1940(3) 1.0908(2) 0.32766(13) 0.0277(5) Uani 1 2 d .
C21 C 0.2021(3) 1.0864(2) 0.24878(13) 0.0315(5) Uani 1 2 d .
C22 C 0.2405(3) 1.0023(2) 0.07777(13) 0.0349(6) Uani 1 2 d .
C23 C 0.4655(4) 0.2718(3) 0.41666(15) 0.0410(6) Uani 1 2 d .
C24 C 0.5972(4) 0.2080(3) 0.38185(18) 0.0520(8) Uani 1 2 d .
C25 C 0.5980(4) 0.2272(3) 0.31007(17) 0.0433(7) Uani 1 2 d .
C26 C 0.4624(3) 0.3098(2) 0.27113(15) 0.0380(6) Uani 1 2 d .
C27 C 0.3314(3) 0.3656(2) 0.30643(13) 0.0324(5) Uani 1 2 d .
C28 C 0.1811(3) 0.4536(2) 0.26603(14) 0.0351(6) Uani 1 2 d .
C29 C 0.2148(3) 0.5802(2) 0.24981(13) 0.0349(6) Uani 1 2 d .
C30 C 0.2399(3) 0.6210(2) 0.17203(14) 0.0322(5) Uani 1 2 d .
C31 C 0.1200(4) 0.7134(2) 0.13453(17) 0.0463(7) Uani 1 2 d .
C32 C 0.1331(5) 0.7511(3) 0.06452(19) 0.0588(9) Uani 1 2 d .
C33 C 0.2692(6) 0.6988(3) 0.02888(16) 0.0666(12) Uani 1 2 d .
C34 C 0.3956(4) 0.6051(3) 0.06612(15) 0.0485(8) Uani 1 2 d .
C35 C 0.3813(3) 0.5652(2) 0.13799(13) 0.0307(5) Uani 1 2 d .
C36 C 0.5119(3) 0.4634(2) 0.17602(15) 0.0370(6) Uani 1 2 d .
C37 C 0.4578(3) 0.3457(2) 0.19251(15) 0.0369(6) Uani 1 2 d .
C38 C 0.2839(3) 0.3589(2) 0.16147(13) 0.0307(5) Uani 1 2 d .
C39 C 0.2609(3) 0.3248(2) 0.09689(14) 0.0350(6) Uani 1 2 d .
C40 C 0.1028(3) 0.3436(2) 0.06778(14) 0.0377(6) Uani 1 2 d .
C41 C -0.0349(3) 0.3956(3) 0.10355(16) 0.0424(7) Uani 1 2 d .
C42 C -0.0116(3) 0.4279(3) 0.16918(15) 0.0394(6) Uani 1 2 d .
C43 C 0.1481(3) 0.4110(2) 0.19755(13) 0.0315(5) Uani 1 2 d .
C44 C 0.2026(4) 0.4148(3) 0.41799(16) 0.0486(7) Uani 1 2 d .
B1 B 0.7081(4) 0.5039(3) 0.38890(16) 0.0365(7) Uani 1 2 d .
B2 B 0.7068(4) 0.0622(3) 0.12639(14) 0.0310(6) Uani 1 2 d .
H1 H 0.51532 0.86104 0.05213 0.0393 Uiso 1 2 calc R
H2 H 0.71574 0.72484 0.12794 0.0415 Uiso 1 2 calc R
H3 H 0.68679 0.70657 0.25057 0.0380 Uiso 1 2 calc R
H6 H 0.08821 0.98946 0.18892 0.0331 Uiso 1 2 calc R
H8 H -0.12307 0.93137 0.26389 0.0343 Uiso 1 2 calc R
H9 H -0.18852 0.79986 0.35703 0.0339 Uiso 1 2 calc R
H10 H 0.01958 0.68459 0.43899 0.0319 Uiso 1 2 calc R
H11 H 0.29589 0.69394 0.42581 0.0317 Uiso 1 2 calc R
H13 H 0.5061 0.74954 0.35073 0.0332 Uiso 1 2 calc R
H14A H 0.55097 0.90227 0.39169 0.0346 Uiso 1 2 calc R
H14B H 0.5184 0.97384 0.31272 0.0346 Uiso 1 2 calc R
H16 H 0.38208 0.96572 0.48088 0.0357 Uiso 1 2 calc R
H17 H 0.15028 1.09035 0.52353 0.0419 Uiso 1 2 calc R
H18 H -0.04772 1.22129 0.44281 0.0436 Uiso 1 2 calc R
H19 H -0.02039 1.22089 0.32136 0.0395 Uiso 1 2 calc R
H21A H 0.31179 1.09613 0.2326 0.0378 Uiso 1 2 calc R
H21B H 0.11502 1.15304 0.22326 0.0378 Uiso 1 2 calc R
H22A H 0.27779 0.99844 0.02913 0.0418 Uiso 1 2 calc R
H22B H 0.23266 1.08062 0.0889 0.0418 Uiso 1 2 calc R
H22C H 0.13078 0.98605 0.08178 0.0418 Uiso 1 2 calc R
H23 H 0.46821 0.26174 0.46718 0.0492 Uiso 1 2 calc R
H24 H 0.68611 0.15109 0.40857 0.0624 Uiso 1 2 calc R
H25 H 0.68872 0.18572 0.28598 0.0520 Uiso 1 2 calc R
H28 H 0.0814 0.45795 0.296 0.0421 Uiso 1 2 calc R
H29A H 0.11924 0.63745 0.26597 0.0419 Uiso 1 2 calc R
H29B H 0.31522 0.57944 0.27807 0.0419 Uiso 1 2 calc R
H31 H 0.02625 0.7512 0.15855 0.0556 Uiso 1 2 calc R
H32 H 0.04801 0.81381 0.03988 0.0706 Uiso 1 2 calc R
H33 H 0.27855 0.72527 -0.02027 0.0799 Uiso 1 2 calc R
H34 H 0.49036 0.5693 0.0419 0.0582 Uiso 1 2 calc R
H36A H 0.54445 0.48364 0.22149 0.0444 Uiso 1 2 calc R
H36B H 0.61177 0.45038 0.14682 0.0444 Uiso 1 2 calc R
H37 H 0.53907 0.28393 0.17139 0.0443 Uiso 1 2 calc R
H39 H 0.35485 0.28822 0.07249 0.0420 Uiso 1 2 calc R
H40 H 0.08786 0.32088 0.02308 0.0452 Uiso 1 2 calc R
H41 H -0.14423 0.40913 0.08341 0.0509 Uiso 1 2 calc R
H42 H -0.10545 0.46157 0.19461 0.0473 Uiso 1 2 calc R
H44A H 0.19126 0.4984 0.40277 0.0584 Uiso 1 2 calc R
H44B H 0.23043 0.39452 0.46919 0.0584 Uiso 1 2 calc R
H44C H 0.09712 0.3967 0.40796 0.0584 Uiso 1 2 calc R

loop_
_atom_site_aniso_label
_atom_site_aniso_U_11
_atom_site_aniso_U_22
_atom_site_aniso_U_33
_atom_site_aniso_U_12
_atom_site_aniso_U_13
_atom_site_aniso_U_23
F1 0.1163(19) 0.0541(12) 0.0958(16) -0.0512(13) -0.0653(14) 0.0234(11)
F2 0.0770(13) 0.0425(10) 0.0517(11) 0.0049(9) -0.0122(9) 0.0055(8)
F3 0.0573(14) 0.250(4) 0.0496(13) 0.0011(18) 0.0185(11) -0.0156(18)
F4 0.0330(8) 0.0435(10) 0.0824(13) -0.0103(7) -0.0129(8) -0.0134(9)
F5 0.0633(11) 0.0508(10) 0.0502(10) -0.0341(9) 0.0012(8) -0.0066(8)
F6 0.0396(8) 0.0411(9) 0.0291(7) -0.0137(7) 0.0046(6) -0.0016(6)
F7 0.0341(8) 0.0478(10) 0.0532(10) -0.0006(7) 0.0047(7) -0.0083(8)
F8 0.0388(8) 0.0429(9) 0.0314(8) -0.0060(7) -0.0037(6) -0.0014(6)
N1 0.0344(11) 0.0308(11) 0.0280(10) -0.0148(9) 0.0023(8) -0.0079(8)
N2 0.0500(14) 0.0372(13) 0.0397(12) -0.0204(11) 0.0010(10) -0.0060(10)
C1 0.0378(13) 0.0383(14) 0.0308(13) -0.0196(11) 0.0112(10) -0.0154(11)
C2 0.0318(13) 0.0345(14) 0.0424(14) -0.0113(11) 0.0086(11) -0.0170(11)
C3 0.0288(12) 0.0304(13) 0.0395(14) -0.0108(10) 0.0009(10) -0.0117(10)
C4 0.0271(12) 0.0258(12) 0.0322(12) -0.0101(9) 0.0028(9) -0.0087(9)
C5 0.0300(12) 0.0251(12) 0.0285(12) -0.0141(10) 0.0051(9) -0.0091(9)
C6 0.0278(12) 0.0271(12) 0.0278(12) -0.0067(9) -0.0021(9) -0.0049(9)
C7 0.0308(12) 0.0235(12) 0.0253(11) -0.0083(9) 0.0037(9) -0.0084(9)
C8 0.0268(12) 0.0268(12) 0.0308(12) -0.0024(9) -0.0022(9) -0.0086(10)
C9 0.0240(11) 0.0298(13) 0.0337(12) -0.0078(9) 0.0062(9) -0.0121(10)
C10 0.0332(12) 0.0223(12) 0.0258(11) -0.0079(9) 0.0080(9) -0.0074(9)
C11 0.0285(12) 0.0229(12) 0.0282(12) -0.0045(9) 0.0009(9) -0.0089(9)
C12 0.0248(11) 0.0220(11) 0.0284(11) -0.0051(9) 0.0033(9) -0.0114(9)
C13 0.0246(11) 0.0262(12) 0.0323(12) -0.0051(9) 0.0017(9) -0.0074(10)
C14 0.0253(12) 0.0302(13) 0.0337(12) -0.0095(10) 0.0012(9) -0.0096(10)
C15 0.0266(11) 0.0238(12) 0.0306(12) -0.0117(9) 0.0020(9) -0.0083(9)
C16 0.0305(12) 0.0286(13) 0.0327(13) -0.0100(10) -0.0023(10) -0.0095(10)
C17 0.0412(14) 0.0371(14) 0.0331(13) -0.0154(11) 0.0093(11) -0.0168(11)
C18 0.0316(13) 0.0311(14) 0.0496(16) -0.0065(10) 0.0077(11) -0.0190(12)
C19 0.0296(12) 0.0254(13) 0.0440(14) -0.0066(10) -0.0015(10) -0.0078(10)
C20 0.0308(12) 0.0225(12) 0.0322(12) -0.0104(9) 0.0007(9) -0.0060(9)
C21 0.0373(13) 0.0250(13) 0.0314(13) -0.0079(10) 0.0002(10) -0.0029(10)
C22 0.0447(15) 0.0332(14) 0.0285(12) -0.0140(11) -0.0026(11) -0.0040(10)
C23 0.0506(16) 0.0396(15) 0.0352(14) -0.0226(13) -0.0111(12) 0.0051(12)
C24 0.0470(17) 0.0420(17) 0.065(2) -0.0159(14) -0.0170(15) 0.0055(14)
C25 0.0395(15) 0.0339(15) 0.0574(18) -0.0116(12) 0.0017(13) -0.0066(13)
C26 0.0359(14) 0.0321(14) 0.0484(16) -0.0129(11) -0.0034(11) -0.0066(11)
C27 0.0420(14) 0.0287(13) 0.0316(13) -0.0203(11) -0.0078(10) -0.0015(10)
C28 0.0369(14) 0.0396(15) 0.0355(13) -0.0180(11) 0.0075(11) -0.0131(11)
C29 0.0381(14) 0.0378(15) 0.0349(13) -0.0138(11) 0.0052(11) -0.0175(11)
C30 0.0352(13) 0.0278(13) 0.0387(14) -0.0143(10) -0.0049(10) -0.0109(10)
C31 0.0563(18) 0.0250(14) 0.0594(19) -0.0136(12) -0.0225(14) -0.0068(12)
C32 0.085(3) 0.0369(17) 0.059(2) -0.0283(17) -0.0313(19) -0.0005(15)
C33 0.131(4) 0.064(2) 0.0273(14) -0.075(3) -0.0227(18) 0.0106(15)
C34 0.074(2) 0.0561(19) 0.0360(15) -0.0485(17) 0.0106(14) -0.0164(14)
C35 0.0391(13) 0.0306(13) 0.0303(12) -0.0208(11) 0.0019(10) -0.0092(10)
C36 0.0276(13) 0.0402(15) 0.0482(16) -0.0141(11) 0.0013(11) -0.0137(12)
C37 0.0304(13) 0.0331(14) 0.0479(16) -0.0078(11) -0.0054(11) -0.0093(11)
C38 0.0322(13) 0.0232(12) 0.0379(13) -0.0107(10) -0.0043(10) -0.0023(10)
C39 0.0342(13) 0.0308(14) 0.0440(15) -0.0103(11) 0.0050(11) -0.0152(11)
C40 0.0404(14) 0.0424(16) 0.0363(14) -0.0160(12) -0.0015(11) -0.0159(12)
C41 0.0292(13) 0.0534(18) 0.0511(16) -0.0141(12) -0.0040(11) -0.0224(13)
C42 0.0315(13) 0.0472(16) 0.0474(16) -0.0165(12) 0.0092(11) -0.0207(13)
C43 0.0388(14) 0.0326(14) 0.0302(12) -0.0214(11) 0.0001(10) -0.0056(10)
C44 0.065(2) 0.0409(17) 0.0487(17) -0.0239(14) 0.0155(14) -0.0164(13)
B1 0.0299(14) 0.0441(18) 0.0336(15) -0.0100(13) -0.0037(11) 0.0002(13)
B2 0.0348(15) 0.0321(15) 0.0273(13) -0.0133(12) -0.0015(11) -0.0006(11)

loop_
_atom_type_symbol
_atom_type_description
_atom_type_scat_dispersion_real
_atom_type_scat_dispersion_imag
_atom_type_scat_source
C C 0.0181 0.0091
;
International Tables for Crystallography
(Vol. C, Tables 4.2.6.8 and 6.1.1.4)
;
H H 0.0000 0.0000
;
International Tables for Crystallography
(Vol. C, Table 6.1.1.4)
;
N N 0.0311 0.0180
;
International Tables for Crystallography
(Vol. C, Tables 4.2.6.8 and 6.1.1.4)
;
B B 0.0090 0.0039
;
International Tables for Crystallography
(Vol. C, Tables 4.2.6.8 and 6.1.1.4)
;
F F 0.0727 0.0534
;
International Tables for Crystallography
(Vol. C, Tables 4.2.6.8 and 6.1.1.4)
;

loop_
_geom_angle_atom_site_label_1
_geom_angle_atom_site_label_2
_geom_angle_atom_site_label_3
_geom_angle
_geom_angle_publ_flag
C1 N1 C5 120.94(18) yes
C1 N1 C22 118.04(19) yes
C5 N1 C22 120.99(19) yes
C23 N2 C27 120.7(2) yes
C23 N2 C44 118.4(2) yes
C27 N2 C44 120.8(2) yes
N1 C1 C2 120.5(2) yes
C1 C2 C3 120.0(2) yes
C2 C3 C4 119.0(2) yes
C3 C4 C5 119.5(2) yes
C3 C4 C13 123.27(19) yes
C5 C4 C13 117.19(19) yes
N1 C5 C4 119.9(2) yes
N1 C5 C6 120.48(18) yes
C4 C5 C6 119.6(2) yes
C5 C6 C7 108.08(17) yes
C5 C6 C21 109.7(2) yes
C7 C6 C21 114.2(2) yes
C6 C7 C8 122.00(19) yes
C6 C7 C12 118.4(2) yes
C8 C7 C12 119.6(2) yes
C7 C8 C9 119.7(2) yes
C8 C9 C10 120.1(2) yes
C9 C10 C11 120.1(2) yes
C10 C11 C12 119.93(19) yes
C7 C12 C11 120.4(2) yes
C7 C12 C13 117.7(2) yes
C11 C12 C13 121.90(18) yes
C4 C13 C12 108.4(2) yes
C4 C13 C14 110.8(2) yes
C12 C13 C14 112.12(19) yes
C13 C14 C15 114.9(2) yes
C14 C15 C16 118.51(18) yes
C14 C15 C20 122.4(2) yes
C16 C15 C20 119.1(2) yes
C15 C16 C17 121.2(2) yes
C16 C17 C18 119.3(2) yes
C17 C18 C19 119.8(2) yes
C18 C19 C20 121.5(2) yes
C15 C20 C19 119.0(2) yes
C15 C20 C21 120.8(2) yes
C19 C20 C21 120.2(2) yes
C6 C21 C20 113.9(2) yes
N2 C23 C24 120.4(3) yes
C23 C24 C25 119.8(3) yes
C24 C25 C26 119.3(3) yes
C25 C26 C27 119.4(3) yes
C25 C26 C37 123.7(2) yes
C27 C26 C37 116.8(2) yes
N2 C27 C26 120.2(2) yes
N2 C27 C28 118.8(2) yes
C26 C27 C28 120.9(2) yes
C27 C28 C29 110.4(2) yes
C27 C28 C43 108.7(2) yes
C29 C28 C43 111.1(2) yes
C28 C29 C30 114.5(2) yes
C29 C30 C31 119.0(2) yes
C29 C30 C35 120.8(2) yes
C31 C30 C35 120.2(2) yes
C30 C31 C32 121.6(3) yes
C31 C32 C33 120.2(3) yes
C32 C33 C34 119.5(3) yes
C33 C34 C35 120.4(3) yes
C30 C35 C34 118.1(2) yes
C30 C35 C36 122.0(2) yes
C34 C35 C36 119.9(2) yes
C35 C36 C37 115.0(2) yes
C26 C37 C36 108.6(2) yes
C26 C37 C38 109.9(2) yes
C36 C37 C38 111.59(19) yes
C37 C38 C39 121.2(2) yes
C37 C38 C43 118.6(2) yes
C39 C38 C43 120.1(2) yes
C38 C39 C40 120.3(2) yes
C39 C40 C41 120.1(3) yes
C40 C41 C42 119.4(3) yes
C41 C42 C43 120.2(2) yes
C28 C43 C38 117.8(2) yes
C28 C43 C42 122.3(2) yes
C38 C43 C42 119.8(3) yes
F1 B1 F2 108.0(3) yes
F1 B1 F3 110.5(3) yes
F1 B1 F4 109.3(2) yes
F2 B1 F3 109.5(3) yes
F2 B1 F4 112.1(3) yes
F3 B1 F4 107.5(3) yes
F5 B2 F6 109.6(2) yes
F5 B2 F7 108.7(2) yes
F5 B2 F8 111.0(2) yes
F6 B2 F7 110.3(2) yes
F6 B2 F8 108.5(2) yes
F7 B2 F8 108.8(2) yes
N1 C1 H1 119.768 no
C2 C1 H1 119.764 no
C1 C2 H2 119.992 no
C3 C2 H2 119.978 no
C2 C3 H3 120.495 no
C4 C3 H3 120.484 no
C5 C6 H6 108.234 no
C7 C6 H6 108.229 no
C21 C6 H6 108.227 no
C7 C8 H8 120.133 no
C9 C8 H8 120.126 no
C8 C9 H9 119.923 no
C10 C9 H9 119.929 no
C9 C10 H10 119.936 no
C11 C10 H10 119.925 no
C10 C11 H11 120.038 no
C12 C11 H11 120.034 no
C4 C13 H13 108.477 no
C12 C13 H13 108.485 no
C14 C13 H13 108.482 no
C13 C14 H14A 108.551 no
C13 C14 H14B 108.541 no
C15 C14 H14A 108.548 no
C15 C14 H14B 108.552 no
H14A C14 H14B 107.544 no
C15 C16 H16 119.378 no
C17 C16 H16 119.377 no
C16 C17 H17 120.356 no
C18 C17 H17 120.353 no
C17 C18 H18 120.091 no
C19 C18 H18 120.086 no
C18 C19 H19 119.263 no
C20 C19 H19 119.261 no
C6 C21 H21A 108.757 no
C6 C21 H21B 108.760 no
C20 C21 H21A 108.778 no
C20 C21 H21B 108.778 no
H21A C21 H21B 107.654 no
N1 C22 H22A 109.475 no
N1 C22 H22B 109.474 no
N1 C22 H22C 109.468 no
H22A C22 H22B 109.473 no
H22A C22 H22C 109.469 no
H22B C22 H22C 109.469 no
N2 C23 H23 119.815 no
C24 C23 H23 119.826 no
C23 C24 H24 120.094 no
C25 C24 H24 120.115 no
C24 C25 H25 120.344 no
C26 C25 H25 120.324 no
C27 C28 H28 108.879 no
C29 C28 H28 108.882 no
C43 C28 H28 108.882 no
C28 C29 H29A 108.634 no
C28 C29 H29B 108.640 no
C30 C29 H29A 108.637 no
C30 C29 H29B 108.629 no
H29A C29 H29B 107.585 no
C30 C31 H31 119.177 no
C32 C31 H31 119.195 no
C31 C32 H32 119.884 no
C33 C32 H32 119.910 no
C32 C33 H33 120.253 no
C34 C33 H33 120.249 no
C33 C34 H34 119.815 no
C35 C34 H34 119.832 no
C35 C36 H36A 108.532 no
C35 C36 H36B 108.532 no
C37 C36 H36A 108.530 no
C37 C36 H36B 108.524 no
H36A C36 H36B 107.530 no
C26 C37 H37 108.891 no
C36 C37 H37 108.889 no
C38 C37 H37 108.898 no
C38 C39 H39 119.839 no
C40 C39 H39 119.838 no
C39 C40 H40 119.937 no
C41 C40 H40 119.937 no
C40 C41 H41 120.277 no
C42 C41 H41 120.289 no
C41 C42 H42 119.907 no
C43 C42 H42 119.911 no
N2 C44 H44A 109.471 no
N2 C44 H44B 109.471 no
N2 C44 H44C 109.472 no
H44A C44 H44B 109.471 no
H44A C44 H44C 109.467 no
H44B C44 H44C 109.475 no

loop_
_geom_bond_atom_site_label_1
_geom_bond_atom_site_label_2
_geom_bond_distance
_geom_bond_publ_flag
F1 B1 1.375(4) yes
F2 B1 1.369(3) yes
F3 B1 1.368(4) yes
F4 B1 1.365(4) yes
F5 B2 1.385(4) yes
F6 B2 1.393(3) yes
F7 B2 1.391(3) yes
F8 B2 1.401(3) yes
N1 C1 1.352(3) yes
N1 C5 1.354(3) yes
N1 C22 1.478(3) yes
N2 C23 1.338(3) yes
N2 C27 1.369(3) yes
N2 C44 1.462(4) yes
C1 C2 1.376(3) yes
C2 C3 1.371(4) yes
C3 C4 1.400(3) yes
C4 C5 1.383(3) yes
C4 C13 1.509(3) yes
C5 C6 1.512(3) yes
C6 C7 1.520(3) yes
C6 C21 1.590(4) yes
C7 C8 1.391(4) yes
C7 C12 1.394(3) yes
C8 C9 1.395(3) yes
C9 C10 1.384(3) yes
C10 C11 1.387(4) yes
C11 C12 1.381(3) yes
C12 C13 1.517(3) yes
C13 C14 1.578(4) yes
C14 C15 1.515(3) yes
C15 C16 1.389(3) yes
C15 C20 1.400(3) yes
C16 C17 1.396(3) yes
C17 C18 1.380(3) yes
C18 C19 1.382(4) yes
C19 C20 1.391(3) yes
C20 C21 1.511(4) yes
C23 C24 1.395(4) yes
C24 C25 1.350(5) yes
C25 C26 1.413(4) yes
C26 C27 1.358(4) yes
C26 C37 1.490(4) yes
C27 C28 1.528(3) yes
C28 C29 1.597(4) yes
C28 C43 1.521(4) yes
C29 C30 1.518(4) yes
C30 C31 1.384(3) yes
C30 C35 1.405(3) yes
C31 C32 1.353(5) yes
C32 C33 1.377(5) yes
C33 C34 1.419(4) yes
C34 C35 1.393(4) yes
C35 C36 1.496(3) yes
C36 C37 1.575(4) yes
C37 C38 1.521(4) yes
C38 C39 1.382(4) yes
C38 C43 1.379(3) yes
C39 C40 1.375(4) yes
C40 C41 1.386(4) yes
C41 C42 1.391(4) yes
C42 C43 1.385(4) yes
C1 H1 0.950 no
C2 H2 0.950 no
C3 H3 0.950 no
C6 H6 1.000 no
C8 H8 0.950 no
C9 H9 0.950 no
C10 H10 0.950 no
C11 H11 0.950 no
C13 H13 1.000 no
C14 H14A 0.990 no
C14 H14B 0.990 no
C16 H16 0.950 no
C17 H17 0.950 no
C18 H18 0.950 no
C19 H19 0.950 no
C21 H21A 0.990 no
C21 H21B 0.990 no
C22 H22A 0.980 no
C22 H22B 0.980 no
C22 H22C 0.980 no
C23 H23 0.950 no
C24 H24 0.950 no
C25 H25 0.950 no
C28 H28 1.000 no
C29 H29A 0.990 no
C29 H29B 0.990 no
C31 H31 0.950 no
C32 H32 0.950 no
C33 H33 0.950 no
C34 H34 0.950 no
C36 H36A 0.990 no
C36 H36B 0.990 no
C37 H37 1.000 no
C39 H39 0.950 no
C40 H40 0.950 no
C41 H41 0.950 no
C42 H42 0.950 no
C44 H44A 0.980 no
C44 H44B 0.980 no
C44 H44C 0.980 no

loop_
_geom_contact_atom_site_label_1
_geom_contact_atom_site_label_2
_geom_contact_distance
_geom_contact_publ_flag
_geom_contact_site_symmetry_2
N1 C3 2.748(3) no .
N1 C21 3.362(3) no .
N2 C25 2.743(4) no .
N2 C29 3.364(3) no .
C1 C4 2.740(3) no .
C2 C5 2.746(3) no .
C3 C14 3.500(4) no .
C4 C7 2.818(3) no .
C4 C21 3.304(3) no .
C5 C12 2.820(3) no .
C5 C14 3.199(4) no .
C5 C20 3.588(3) no .
C6 C13 2.821(3) no .
C6 C14 3.270(3) no .
C6 C15 3.232(3) no .
C6 C22 2.885(3) no .
C7 C10 2.780(3) no .
C7 C14 3.262(4) no .
C7 C15 3.102(4) no .
C7 C20 2.832(4) no .
C8 C11 2.781(3) no .
C8 C21 3.546(4) no .
C9 C12 2.771(3) no .
C11 C14 3.500(4) no .
C11 C15 3.587(4) no .
C12 C15 2.793(4) no .
C12 C16 3.538(4) no .
C12 C20 3.178(3) no .
C12 C21 3.331(3) no .
C13 C16 3.545(4) no .
C13 C20 3.318(3) no .
C13 C21 3.343(3) no .
C14 C21 2.986(3) no .
C15 C18 2.792(3) no .
C16 C19 2.751(3) no .
C17 C20 2.795(4) no .
C21 C22 3.544(4) no .
C23 C26 2.736(4) no .
C24 C27 2.743(4) no .
C25 C36 3.430(4) no .
C26 C29 3.327(3) no .
C26 C35 3.578(3) no .
C26 C43 2.845(4) no .
C27 C30 3.590(3) no .
C27 C36 3.127(4) no .
C27 C38 2.804(4) no .
C28 C35 3.259(4) no .
C28 C36 3.253(4) no .
C28 C37 2.817(4) no .
C28 C44 2.856(4) no .
C29 C36 2.973(4) no .
C29 C37 3.345(4) no .
C29 C38 3.284(4) no .
C29 C42 3.444(4) no .
C29 C44 3.512(4) no .
C30 C33 2.772(4) no .
C30 C37 3.294(3) no .
C30 C38 3.107(4) no .
C30 C42 3.501(4) no .
C30 C43 2.788(4) no .
C31 C34 2.757(4) no .
C31 C43 3.587(4) no .
C32 C35 2.801(4) no .
C34 C37 3.548(4) no .
C34 C38 3.551(4) no .
C35 C38 2.767(4) no .
C35 C39 3.479(4) no .
C35 C43 3.106(4) no .
C36 C39 3.454(4) no .
C36 C43 3.253(4) no .
C38 C41 2.769(4) no .
C39 C42 2.761(4) no .
C40 C43 2.769(4) no .
F1 C9 3.279(4) no 1_655
F1 C10 3.406(4) no 1_655
F1 C13 3.291(3) no .
F1 C44 3.314(4) no 2_666
F2 C10 3.366(3) no 2_666
F2 C11 3.335(3) no 2_666
F2 C18 3.341(3) no 1_645
F2 C23 3.438(4) no .
F2 C24 3.495(4) no .
F2 C44 3.600(4) no 2_666
F3 C28 3.353(4) no 1_655
F3 C42 3.520(4) no 1_655
F3 C44 3.574(4) no 1_655
F4 N2 2.995(3) no .
F4 C11 3.405(3) no .
F4 C13 3.495(3) no .
F4 C23 3.182(4) no .
F4 C24 3.600(4) no .
F4 C26 3.542(4) no .
F4 C27 3.205(4) no .
F4 C29 3.421(3) no .
F4 C44 3.449(4) no .
F5 C33 3.316(3) no 2_665
F5 C37 3.417(3) no .
F6 N1 3.226(3) no 1_545
F6 C1 3.316(3) no 1_545
F6 C2 3.382(3) no 1_545
F6 C3 3.317(3) no 1_545
F6 C4 3.215(3) no 1_545
F6 C5 3.207(3) no 1_545
F6 C8 3.387(3) no 1_645
F6 C14 3.543(3) no 1_545
F6 C25 3.480(4) no .
F7 C1 3.345(3) no 1_545
F7 C2 3.208(4) no 1_545
F7 C8 3.598(3) no 1_645
F7 C22 3.596(3) no 2_665
F7 C31 3.320(3) no 1_645
F7 C32 3.347(4) no 1_645
F8 N1 3.318(3) no 1_545
F8 C1 3.211(3) no 1_545
F8 C1 3.285(3) no 2_665
F8 C22 3.364(3) no 1_545
F8 C22 3.411(3) no 2_665
F8 C33 3.303(4) no 2_665
F8 C39 3.396(3) no .
N1 F6 3.226(3) no 1_565
N1 F8 3.318(3) no 1_565
N1 C31 3.502(4) no .
N1 C32 3.402(5) no .
N2 F4 2.995(3) no .
N2 C19 3.591(4) no 1_545
C1 F6 3.316(3) no 1_565
C1 F7 3.345(3) no 1_565
C1 F8 3.211(3) no 1_565
C1 F8 3.285(3) no 2_665
C1 C33 3.397(6) no .
C1 C34 3.444(5) no .
C1 B2 3.489(5) no 1_565
C2 F6 3.382(3) no 1_565
C2 F7 3.208(4) no 1_565
C2 C34 3.564(5) no .
C2 C35 3.570(4) no .
C3 F6 3.317(3) no 1_565
C4 F6 3.215(3) no 1_565
C5 F6 3.207(3) no 1_565
C5 C31 3.577(4) no .
C8 F6 3.387(3) no 1_465
C8 F7 3.598(3) no 1_465
C9 F1 3.279(4) no 1_455
C10 F1 3.406(4) no 1_455
C10 F2 3.366(3) no 2_666
C10 C17 3.561(4) no 2_576
C11 F2 3.335(3) no 2_666
C11 F4 3.405(3) no .
C11 C29 3.569(4) no .
C12 C29 3.569(4) no .
C13 F1 3.291(3) no .
C13 F4 3.495(3) no .
C14 F6 3.543(3) no 1_565
C17 C10 3.561(4) no 2_576
C18 F2 3.341(3) no 1_465
C18 C44 3.512(5) no 1_565
C19 N2 3.591(4) no 1_565
C22 F7 3.596(3) no 2_665
C22 F8 3.364(3) no 1_565
C22 F8 3.411(3) no 2_665
C22 C32 3.399(5) no .
C23 F2 3.438(4) no .
C23 F4 3.182(4) no .
C24 F2 3.495(4) no .
C24 F4 3.600(4) no .
C25 F6 3.480(4) no .
C26 F4 3.542(4) no .
C27 F4 3.205(4) no .
C28 F3 3.353(4) no 1_455
C29 F4 3.421(3) no .
C29 C11 3.569(4) no .
C29 C12 3.569(4) no .
C31 F7 3.320(3) no 1_465
C31 N1 3.502(4) no .
C31 C5 3.577(4) no .
C32 F7 3.347(4) no 1_465
C32 N1 3.402(5) no .
C32 C22 3.399(5) no .
C33 F5 3.316(3) no 2_665
C33 F8 3.303(4) no 2_665
C33 C1 3.397(6) no .
C34 C1 3.444(5) no .
C34 C2 3.564(5) no .
C35 C2 3.570(4) no .
C37 F5 3.417(3) no .
C39 F8 3.396(3) no .
C42 F3 3.520(4) no 1_455
C44 F1 3.314(4) no 2_666
C44 F2 3.600(4) no 2_666
C44 F3 3.574(4) no 1_455
C44 F4 3.449(4) no .
C44 C18 3.512(5) no 1_545
B2 C1 3.489(5) no 1_545
N1 H2 3.2227 no .
N1 H6 2.5600 no .
N1 H21A 3.1173 no .
N2 H24 3.2240 no .
N2 H28 2.5751 no .
N2 H29B 3.0987 no .
C1 H3 3.2404 no .
C1 H22A 2.4563 no .
C1 H22B 3.0381 no .
C1 H22C 3.0730 no .
C3 H1 3.2352 no .
C3 H13 2.6237 no .
C3 H14B 3.2803 no .
C4 H2 3.2503 no .
C4 H6 3.2743 no .
C4 H14A 3.2044 no .
C4 H14B 2.4797 no .
C4 H21A 3.1220 no .
C5 H1 3.2088 no .
C5 H3 3.2642 no .
C5 H13 3.2680 no .
C5 H14B 2.9924 no .
C5 H21A 2.4716 no .
C5 H21B 3.2055 no .
C5 H22A 3.2569 no .
C5 H22B 2.7239 no .
C5 H22C 2.7128 no .
C6 H8 2.7139 no .
C6 H14B 3.2832 no .
C6 H22B 2.8648 no .
C6 H22C 2.7709 no .
C7 H9 3.2664 no .
C7 H11 3.2659 no .
C7 H13 3.2842 no .
C7 H21A 3.2945 no .
C7 H21B 3.2023 no .
C8 H6 2.6065 no .
C8 H10 3.2650 no .
C9 H11 3.2583 no .
C10 H8 3.2646 no .
C11 H9 3.2581 no .
C11 H13 2.5961 no .
C12 H6 3.2862 no .
C12 H8 3.2667 no .
C12 H10 3.2533 no .
C12 H14A 3.1649 no .
C12 H14B 3.2545 no .
C13 H3 2.7453 no .
C13 H11 2.6989 no .
C13 H21A 3.3705 no .
C14 H11 3.5994 no .
C14 H16 2.6271 no .
C14 H21A 2.8308 no .
C15 H13 3.2826 no .
C15 H17 3.2824 no .
C15 H19 3.2611 no .
C15 H21A 2.7398 no .
C15 H21B 3.3231 no .
C16 H14A 2.5263 no .
C16 H14B 3.1837 no .
C16 H18 3.2567 no .
C17 H19 3.2433 no .
C18 H16 3.2499 no .
C19 H17 3.2503 no .
C19 H21A 3.1751 no .
C19 H21B 2.5498 no .
C20 H6 3.2813 no .
C20 H14A 3.3291 no .
C20 H14B 2.7345 no .
C20 H16 3.2621 no .
C20 H18 3.2734 no .
C21 H14B 2.8053 no .
C21 H19 2.6593 no .
C21 H22B 3.0633 no .
C22 H1 2.5647 no .
C22 H6 2.4684 no .
C22 H21A 3.4160 no .
C22 H21B 3.5485 no .
C23 H25 3.2385 no .
C23 H44A 3.0382 no .
C23 H44B 2.4386 no .
C23 H44C 3.0313 no .
C25 H23 3.2282 no .
C25 H36A 3.1921 no .
C25 H37 2.6352 no .
C26 H24 3.2500 no .
C26 H28 3.2788 no .
C26 H29B 3.1724 no .
C26 H36A 2.4133 no .
C26 H36B 3.1332 no .
C27 H23 3.2095 no .
C27 H25 3.2506 no .
C27 H29A 3.2546 no .
C27 H29B 2.5059 no .
C27 H36A 2.8848 no .
C27 H37 3.2309 no .
C27 H44A 2.6828 no .
C27 H44B 3.2554 no .
C27 H44C 2.7387 no .
C28 H36A 3.2258 no .
C28 H42 2.7139 no .
C28 H44A 2.7430 no .
C28 H44C 2.8146 no .
C29 H31 2.6313 no .
C29 H36A 2.7713 no .
C29 H42 3.5504 no .
C29 H44A 2.9480 no .
C30 H28 3.3193 no .
C30 H32 3.2436 no .
C30 H34 3.2627 no .
C30 H36A 2.7152 no .
C30 H36B 3.3161 no .
C31 H29A 2.5271 no .
C31 H29B 3.1591 no .
C31 H33 3.2240 no .
C32 H34 3.2702 no .
C33 H31 3.2210 no .
C34 H32 3.2768 no .
C34 H36A 3.1845 no .
C34 H36B 2.5360 no .
C35 H29A 3.3301 no .
C35 H29B 2.7437 no .
C35 H31 3.2707 no .
C35 H33 3.2952 no .
C35 H37 3.2499 no .
C36 H25 3.5996 no .
C36 H29B 2.8347 no .
C36 H34 2.6538 no .
C36 H39 3.5620 no .
C37 H25 2.7527 no .
C37 H29B 3.4068 no .
C37 H39 2.6867 no .
C38 H28 3.2706 no .
C38 H36A 3.2273 no .
C38 H36B 3.1826 no .
C38 H40 3.2488 no .
C38 H42 3.2479 no .
C39 H37 2.6056 no .
C39 H41 3.2515 no .
C40 H42 3.2568 no .
C41 H39 3.2504 no .
C42 H28 2.6396 no .
C42 H40 3.2579 no .
C43 H29A 3.1443 no .
C43 H29B 3.2799 no .
C43 H37 3.2848 no .
C43 H39 3.2487 no .
C43 H41 3.2648 no .
C44 H23 2.5486 no .
C44 H28 2.4566 no .
C44 H29A 3.5560 no .
C44 H29B 3.3448 no .
H1 H2 2.3225 no .
H1 H22A 2.2137 no .
H1 H22B 3.2118 no .
H1 H22C 3.2484 no .
H2 H3 2.3284 no .
H3 H13 2.4599 no .
H3 H14B 3.5338 no .
H6 H8 2.4322 no .
H6 H21A 2.7065 no .
H6 H21B 2.2238 no .
H6 H22A 3.4230 no .
H6 H22B 2.5070 no .
H6 H22C 2.0741 no .
H8 H9 2.3453 no .
H9 H10 2.3317 no .
H10 H11 2.3367 no .
H11 H13 2.4151 no .
H13 H14A 2.2121 no .
H13 H14B 2.7033 no .
H14A H16 2.2963 no .
H14B H16 3.3895 no .
H14B H21A 2.3315 no .
H16 H17 2.3426 no .
H17 H18 2.3361 no .
H18 H19 2.3231 no .
H19 H21A 3.3685 no .
H19 H21B 2.3254 no .
H21A H22B 2.8582 no .
H21B H22B 2.9143 no .
H21B H22C 3.5789 no .
H23 H24 2.3443 no .
H23 H44A 3.2269 no .
H23 H44B 2.1986 no .
H23 H44C 3.2023 no .
H24 H25 2.3069 no .
H25 H36A 3.4854 no .
H25 H37 2.4787 no .
H28 H29A 2.2419 no .
H28 H29B 2.7033 no .
H28 H42 2.4649 no .
H28 H44A 2.3941 no .
H28 H44B 3.4237 no .
H28 H44C 2.1365 no .
H29A H31 2.2880 no .
H29A H42 3.5617 no .
H29A H44A 2.8398 no .
H29B H31 3.3449 no .
H29B H36A 2.3140 no .
H29B H44A 2.7267 no .
H31 H32 2.2897 no .
H32 H33 2.3296 no .
H33 H34 2.3699 no .
H34 H36A 3.4088 no .
H34 H36B 2.3281 no .
H36A H37 2.7216 no .
H36B H37 2.2131 no .
H37 H39 2.4122 no .
H39 H40 2.3223 no .
H40 H41 2.3395 no .
H41 H42 2.3441 no .
F1 H3 3.0477 no .
F1 H9 2.6490 no 1_655
F1 H10 2.9155 no 1_655
F1 H11 3.4888 no .
F1 H13 2.3087 no .
F1 H14A 3.4432 no .
F1 H23 3.2507 no 2_666
F1 H44B 2.3533 no 2_666
F1 H44C 3.4324 no 1_655
F2 H10 2.7670 no 2_666
F2 H11 2.7064 no 2_666
F2 H18 2.4612 no 1_645
F2 H23 3.4089 no .
F2 H24 3.5581 no .
F2 H44A 3.2749 no 2_666
F2 H44B 3.0112 no 2_666
F2 H44C 2.8280 no 1_655
F3 H3 2.8431 no .
F3 H13 3.5973 no .
F3 H18 3.4080 no 1_645
F3 H19 3.1012 no 1_645
F3 H28 2.3883 no 1_655
F3 H36A 2.9614 no .
F3 H42 2.7352 no 1_655
F3 H44A 3.5988 no 1_655
F3 H44C 2.7374 no 1_655
F4 H3 3.3822 no .
F4 H11 2.8827 no .
F4 H13 2.6797 no .
F4 H23 3.5382 no .
F4 H29B 2.4708 no .
F4 H36A 2.9141 no .
F4 H44A 3.0604 no .
F5 H6 2.8272 no 1_645
F5 H8 3.2356 no 1_645
F5 H21B 3.2389 no 1_645
F5 H22C 3.2815 no 1_645
F5 H25 3.0636 no .
F5 H32 3.5996 no 2_665
F5 H33 2.4159 no 2_665
F5 H36B 3.5753 no .
F5 H37 2.4365 no .
F5 H41 3.3210 no 1_655
F6 H8 2.4471 no 1_645
F6 H14B 2.5935 no 1_545
F6 H21A 2.7055 no 1_545
F6 H25 2.9148 no .
F6 H37 2.8600 no .
F7 H1 3.4044 no 1_545
F7 H2 3.2072 no 1_545
F7 H6 2.7279 no 1_645
F7 H8 2.8758 no 1_645
F7 H22A 2.7532 no 2_665
F7 H22C 2.6585 no 1_645
F7 H31 2.6840 no 1_645
F7 H32 2.7528 no 1_645
F8 H1 3.1345 no 1_545
F8 H1 2.4117 no 2_665
F8 H22A 3.2488 no 1_545
F8 H22A 2.4940 no 2_665
F8 H22B 3.0226 no 1_545
F8 H33 2.6752 no 2_665
F8 H37 3.1019 no .
F8 H39 2.5721 no .
C2 H31 3.3193 no 1_655
C3 H9 3.3106 no 1_655
C3 H36A 3.4566 no .
C4 H9 3.5323 no 1_655
C4 H29B 3.4356 no .
C6 H31 3.5831 no .
C7 H29A 3.1197 no .
C7 H31 3.3893 no .
C8 H14B 3.5920 no 1_455
C8 H17 3.5926 no 2_576
C8 H29A 3.0381 no .
C8 H31 3.2396 no .
C9 H3 3.3012 no 1_455
C9 H14A 3.1447 no 1_455
C9 H14B 3.4623 no 1_455
C9 H17 2.8390 no 2_576
C9 H29A 2.9519 no .
C10 H17 2.8783 no 2_576
C10 H18 3.1043 no 2_576
C10 H29A 2.9789 no .
C10 H44A 2.7854 no .
C11 H18 3.4577 no 2_576
C11 H29A 3.0624 no .
C11 H29B 3.1189 no .
C11 H44A 2.9395 no .
C12 H29A 3.1171 no .
C12 H29B 3.1314 no .
C13 H9 3.1686 no 1_655
C13 H29B 3.5165 no .
C14 H9 2.8767 no 1_655
C16 H16 3.0390 no 2_676
C16 H23 3.5370 no 2_666
C16 H24 3.1131 no 2_666
C17 H10 3.3920 no 2_576
C17 H14A 3.5181 no 2_676
C17 H24 3.3453 no 2_666
C17 H44C 3.5756 no 1_565
C18 H10 3.3020 no 2_576
C18 H24 3.0570 no 1_465
C18 H44C 2.8516 no 1_565
C19 H24 3.3256 no 1_465
C19 H25 3.2925 no 1_465
C19 H28 3.5320 no 1_565
C19 H44C 3.1609 no 1_565
C22 H32 3.2479 no .
C22 H32 3.3727 no 2_575
C23 H16 3.1540 no 2_666
C24 H14B 3.4825 no 1_545
C24 H16 3.0541 no 2_666
C24 H18 3.2196 no 1_645
C24 H19 3.4089 no 1_645
C25 H14B 3.2645 no 1_545
C25 H19 3.1562 no 1_645
C25 H21A 3.5963 no 1_545
C26 H21A 3.3009 no 1_545
C31 H2 3.3251 no 1_455
C31 H6 3.5652 no .
C31 H22C 3.2929 no .
C31 H40 3.5915 no 2_565
C32 H22A 3.4514 no .
C32 H22C 2.8821 no .
C32 H40 2.8550 no 2_565
C33 H1 3.2353 no .
C33 H40 3.2029 no 2_565
C33 H41 2.9780 no 2_565
C34 H1 3.4349 no .
C34 H34 3.1308 no 2_665
C34 H41 3.5809 no 2_565
C36 H41 3.3272 no 1_655
C36 H42 3.1906 no 1_655
C37 H21A 3.4889 no 1_545
C38 H21A 3.1820 no 1_545
C38 H21B 3.2136 no 1_545
C39 H21A 3.4039 no 1_545
C39 H21B 3.3533 no 1_545
C39 H22B 3.0240 no 1_545
C40 H21B 3.4322 no 1_545
C40 H22B 3.0211 no 1_545
C40 H32 3.4269 no 2_565
C41 H21B 3.3607 no 1_545
C41 H33 3.3059 no 2_565
C41 H36B 2.9807 no 1_455
C42 H19 3.5250 no 1_545
C42 H21B 3.1930 no 1_545
C42 H36B 3.0922 no 1_455
C43 H19 3.5609 no 1_545
C43 H21B 3.1384 no 1_545
C44 H10 3.2871 no .
C44 H10 3.5145 no 2_566
C44 H18 3.4734 no 1_545
B1 H3 3.2666 no .
B1 H13 2.9687 no .
B1 H18 3.4698 no 1_645
B1 H28 3.5283 no 1_655
B1 H36A 3.5316 no .
B1 H44B 3.2214 no 2_666
B1 H44C 3.1520 no 1_655
B2 H6 3.2352 no 1_645
B2 H8 2.9836 no 1_645
B2 H22A 3.1503 no 2_665
B2 H22C 3.5390 no 1_645
B2 H25 3.5659 no .
B2 H33 3.0258 no 2_665
B2 H37 2.9216 no .
B2 H39 3.4643 no .
H1 F7 3.4044 no 1_565
H1 F8 3.1345 no 1_565
H1 F8 2.4117 no 2_665
H1 C33 3.2353 no .
H1 C34 3.4349 no .
H1 H1 3.5538 no 2_675
H1 H22A 2.9769 no 2_675
H1 H22B 3.4981 no 2_675
H1 H33 3.2799 no .
H1 H34 3.5920 no .
H1 H39 3.2103 no 2_665
H2 F7 3.2072 no 1_565
H2 C31 3.3251 no 1_655
H2 H31 2.7500 no 1_655
H2 H32 3.5372 no 1_655
H2 H34 3.5222 no .
H2 H36B 3.5780 no .
H2 H40 3.3527 no 2_665
H2 H42 3.1831 no 1_655
H3 F1 3.0477 no .
H3 F3 2.8431 no .
H3 F4 3.3822 no .
H3 C9 3.3012 no 1_655
H3 B1 3.2666 no .
H3 H8 3.4963 no 1_655
H3 H9 2.7800 no 1_655
H3 H29A 3.4722 no 1_655
H3 H31 3.4314 no 1_655
H3 H36A 3.3065 no .
H3 H42 3.3311 no 1_655
H6 F5 2.8272 no 1_465
H6 F7 2.7279 no 1_465
H6 C31 3.5652 no .
H6 B2 3.2352 no 1_465
H6 H31 3.1668 no .
H8 F5 3.2356 no 1_465
H8 F6 2.4471 no 1_465
H8 F7 2.8758 no 1_465
H8 B2 2.9836 no 1_465
H8 H3 3.4963 no 1_455
H8 H14B 3.0568 no 1_455
H8 H25 3.1405 no 1_465
H8 H29A 3.5745 no .
H8 H31 3.1906 no .
H9 F1 2.6490 no 1_455
H9 C3 3.3106 no 1_455
H9 C4 3.5323 no 1_455
H9 C13 3.1686 no 1_455
H9 C14 2.8767 no 1_455
H9 H3 2.7800 no 1_455
H9 H13 2.7597 no 1_455
H9 H14A 2.3455 no 1_455
H9 H14B 2.7982 no 1_455
H9 H17 2.8536 no 2_576
H9 H29A 3.4350 no .
H10 F1 2.9155 no 1_455
H10 F2 2.7670 no 2_666
H10 C17 3.3920 no 2_576
H10 C18 3.3020 no 2_576
H10 C44 3.2871 no .
H10 C44 3.5145 no 2_566
H10 H17 2.9009 no 2_576
H10 H18 2.7038 no 2_576
H10 H29A 3.4898 no .
H10 H44A 2.5154 no .
H10 H44B 3.4267 no .
H10 H44B 2.9593 no 2_566
H10 H44C 3.4880 no .
H10 H44C 3.1589 no 2_566
H11 F1 3.4888 no .
H11 F2 2.7064 no 2_666
H11 F4 2.8827 no .
H11 H18 3.3512 no 2_576
H11 H23 3.0236 no 2_666
H11 H29B 3.3010 no .
H11 H44A 2.7949 no .
H13 F1 2.3087 no .
H13 F3 3.5973 no .
H13 F4 2.6797 no .
H13 B1 2.9687 no .
H13 H9 2.7597 no 1_655
H13 H23 3.4520 no 2_666
H13 H29B 3.3351 no .
H14A F1 3.4432 no .
H14A C9 3.1447 no 1_655
H14A C17 3.5181 no 2_676
H14A H9 2.3455 no 1_655
H14A H16 3.2153 no 2_676
H14A H17 2.9876 no 2_676
H14A H23 3.1043 no 2_666
H14A H24 3.5048 no 1_565
H14B F6 2.5935 no 1_565
H14B C8 3.5920 no 1_655
H14B C9 3.4623 no 1_655
H14B C24 3.4825 no 1_565
H14B C25 3.2645 no 1_565
H14B H8 3.0568 no 1_655
H14B H9 2.7982 no 1_655
H14B H24 3.5368 no 1_565
H14B H25 3.1878 no 1_565
H16 C16 3.0390 no 2_676
H16 C23 3.1540 no 2_666
H16 C24 3.0541 no 2_666
H16 H14A 3.2153 no 2_676
H16 H16 2.4606 no 2_676
H16 H23 2.7175 no 2_666
H16 H24 2.4910 no 2_666
H17 C8 3.5926 no 2_576
H17 C9 2.8390 no 2_576
H17 C10 2.8783 no 2_576
H17 H9 2.8536 no 2_576
H17 H10 2.9009 no 2_576
H17 H14A 2.9876 no 2_676
H17 H24 2.9528 no 2_666
H18 F2 2.4612 no 1_465
H18 F3 3.4080 no 1_465
H18 C10 3.1043 no 2_576
H18 C11 3.4577 no 2_576
H18 C24 3.2196 no 1_465
H18 C44 3.4734 no 1_565
H18 B1 3.4698 no 1_465
H18 H10 2.7038 no 2_576
H18 H11 3.3512 no 2_576
H18 H24 2.6730 no 1_465
H18 H44B 3.5626 no 1_565
H18 H44C 2.6795 no 1_565
H19 F3 3.1012 no 1_465
H19 C24 3.4089 no 1_465
H19 C25 3.1562 no 1_465
H19 C42 3.5250 no 1_565
H19 C43 3.5609 no 1_565
H19 H24 3.1634 no 1_465
H19 H25 2.6603 no 1_465
H19 H28 3.1368 no 1_565
H19 H42 3.3837 no 1_565
H19 H44C 3.2012 no 1_565
H21A F6 2.7055 no 1_565
H21A C25 3.5963 no 1_565
H21A C26 3.3009 no 1_565
H21A C37 3.4889 no 1_565
H21A C38 3.1820 no 1_565
H21A C39 3.4039 no 1_565
H21A H37 3.3707 no 1_565
H21B F5 3.2389 no 1_465
H21B C38 3.2136 no 1_565
H21B C39 3.3533 no 1_565
H21B C40 3.4322 no 1_565
H21B C41 3.3607 no 1_565
H21B C42 3.1930 no 1_565
H21B C43 3.1384 no 1_565
H22A F7 2.7532 no 2_665
H22A F8 3.2488 no 1_565
H22A F8 2.4940 no 2_665
H22A C32 3.4514 no .
H22A B2 3.1503 no 2_665
H22A H1 2.9769 no 2_675
H22A H32 3.2582 no .
H22A H32 3.1727 no 2_575
H22A H33 3.5433 no .
H22B F8 3.0226 no 1_565
H22B C39 3.0240 no 1_565
H22B C40 3.0211 no 1_565
H22B H1 3.4981 no 2_675
H22B H32 3.2512 no 2_575
H22B H39 2.8953 no 1_565
H22B H40 2.9015 no 1_565
H22C F5 3.2815 no 1_465
H22C F7 2.6585 no 1_465
H22C C31 3.2929 no .
H22C C32 2.8821 no .
H22C B2 3.5390 no 1_465
H22C H31 3.2868 no .
H22C H32 2.5718 no .
H22C H32 3.1271 no 2_575
H23 F1 3.2507 no 2_666
H23 F2 3.4089 no .
H23 F4 3.5382 no .
H23 C16 3.5370 no 2_666
H23 H11 3.0236 no 2_666
H23 H13 3.4520 no 2_666
H23 H14A 3.1043 no 2_666
H23 H16 2.7175 no 2_666
H24 F2 3.5581 no .
H24 C16 3.1131 no 2_666
H24 C17 3.3453 no 2_666
H24 C18 3.0570 no 1_645
H24 C19 3.3256 no 1_645
H24 H14A 3.5048 no 1_545
H24 H14B 3.5368 no 1_545
H24 H16 2.4910 no 2_666
H24 H17 2.9528 no 2_666
H24 H18 2.6730 no 1_645
H24 H19 3.1634 no 1_645
H25 F5 3.0636 no .
H25 F6 2.9148 no .
H25 C19 3.2925 no 1_645
H25 B2 3.5659 no .
H25 H8 3.1405 no 1_645
H25 H14B 3.1878 no 1_545
H25 H19 2.6603 no 1_645
H28 F3 2.3883 no 1_455
H28 C19 3.5320 no 1_545
H28 B1 3.5283 no 1_455
H28 H19 3.1368 no 1_545
H29A C7 3.1197 no .
H29A C8 3.0381 no .
H29A C9 2.9519 no .
H29A C10 2.9789 no .
H29A C11 3.0624 no .
H29A C12 3.1171 no .
H29A H3 3.4722 no 1_455
H29A H8 3.5745 no .
H29A H9 3.4350 no .
H29A H10 3.4898 no .
H29B F4 2.4708 no .
H29B C4 3.4356 no .
H29B C11 3.1189 no .
H29B C12 3.1314 no .
H29B C13 3.5165 no .
H29B H11 3.3010 no .
H29B H13 3.3351 no .
H31 F7 2.6840 no 1_465
H31 C2 3.3193 no 1_455
H31 C6 3.5831 no .
H31 C7 3.3893 no .
H31 C8 3.2396 no .
H31 H2 2.7500 no 1_455
H31 H3 3.4314 no 1_455
H31 H6 3.1668 no .
H31 H8 3.1906 no .
H31 H22C 3.2868 no .
H32 F5 3.5996 no 2_665
H32 F7 2.7528 no 1_465
H32 C22 3.2479 no .
H32 C22 3.3727 no 2_575
H32 C40 3.4269 no 2_565
H32 H2 3.5372 no 1_455
H32 H22A 3.2582 no .
H32 H22A 3.1727 no 2_575
H32 H22B 3.2512 no 2_575
H32 H22C 2.5718 no .
H32 H22C 3.1271 no 2_575
H32 H40 2.6181 no 2_565
H33 F5 2.4159 no 2_665
H33 F8 2.6752 no 2_665
H33 C41 3.3059 no 2_565
H33 B2 3.0258 no 2_665
H33 H1 3.2799 no .
H33 H22A 3.5433 no .
H33 H36B 3.4123 no 2_665
H33 H37 3.2531 no 2_665
H33 H39 3.1730 no 2_665
H33 H40 3.2307 no 2_565
H33 H41 2.6097 no 2_565
H34 C34 3.1308 no 2_665
H34 H1 3.5920 no .
H34 H2 3.5222 no .
H34 H34 2.4522 no 2_665
H34 H39 3.0474 no 2_665
H34 H41 3.1703 no 1_655
H36A F3 2.9614 no .
H36A F4 2.9141 no .
H36A C3 3.4566 no .
H36A B1 3.5316 no .
H36A H3 3.3065 no .
H36A H42 2.9022 no 1_655
H36B F5 3.5753 no .
H36B C41 2.9807 no 1_655
H36B C42 3.0922 no 1_655
H36B H2 3.5780 no .
H36B H33 3.4123 no 2_665
H36B H41 2.3387 no 1_655
H36B H42 2.5611 no 1_655
H37 F5 2.4365 no .
H37 F6 2.8600 no .
H37 F8 3.1019 no .
H37 B2 2.9216 no .
H37 H21A 3.3707 no 1_545
H37 H33 3.2531 no 2_665
H39 F8 2.5721 no .
H39 B2 3.4643 no .
H39 H1 3.2103 no 2_665
H39 H22B 2.8953 no 1_545
H39 H33 3.1730 no 2_665
H39 H34 3.0474 no 2_665
H40 C31 3.5915 no 2_565
H40 C32 2.8550 no 2_565
H40 C33 3.2029 no 2_565
H40 H2 3.3527 no 2_665
H40 H22B 2.9015 no 1_545
H40 H32 2.6181 no 2_565
H40 H33 3.2307 no 2_565
H41 F5 3.3210 no 1_455
H41 C33 2.9780 no 2_565
H41 C34 3.5809 no 2_565
H41 C36 3.3272 no 1_455
H41 H33 2.6097 no 2_565
H41 H34 3.1703 no 1_455
H41 H36B 2.3387 no 1_455
H42 F3 2.7352 no 1_455
H42 C36 3.1906 no 1_455
H42 H2 3.1831 no 1_455
H42 H3 3.3311 no 1_455
H42 H19 3.3837 no 1_545
H42 H36A 2.9022 no 1_455
H42 H36B 2.5611 no 1_455
H44A F2 3.2749 no 2_666
H44A F3 3.5988 no 1_455
H44A F4 3.0604 no .
H44A C10 2.7854 no .
H44A C11 2.9395 no .
H44A H10 2.5154 no .
H44A H11 2.7949 no .
H44B F1 2.3533 no 2_666
H44B F2 3.0112 no 2_666
H44B B1 3.2214 no 2_666
H44B H10 3.4267 no .
H44B H10 2.9593 no 2_566
H44B H18 3.5626 no 1_545
H44C F1 3.4324 no 1_455
H44C F2 2.8280 no 1_455
H44C F3 2.7374 no 1_455
H44C C17 3.5756 no 1_545
H44C C18 2.8516 no 1_545
H44C C19 3.1609 no 1_545
H44C B1 3.1520 no 1_455
H44C H10 3.4880 no .
H44C H10 3.1589 no 2_566
H44C H18 2.6795 no 1_545
H44C H19 3.2012 no 1_545

loop_
_geom_torsion_atom_site_label_1
_geom_torsion_atom_site_label_2
_geom_torsion_atom_site_label_3
_geom_torsion_atom_site_label_4
_geom_torsion
_geom_torsion_publ_flag
C1 N1 C5 C4 3.3(4) no
C1 N1 C5 C6 -176.8(2) no
C5 N1 C1 C2 -0.3(4) no
C22 N1 C1 C2 177.4(2) no
C22 N1 C5 C4 -174.4(2) no
C22 N1 C5 C6 5.5(4) no
C23 N2 C27 C26 -1.8(4) no
C23 N2 C27 C28 -179.2(3) no
C27 N2 C23 C24 -2.1(5) no
C44 N2 C23 C24 -178.1(3) no
C44 N2 C27 C26 174.1(3) no
C44 N2 C27 C28 -3.3(4) no
N1 C1 C2 C3 -2.4(4) no
C1 C2 C3 C4 2.1(4) no
C2 C3 C4 C5 0.8(4) no
C2 C3 C4 C13 -178.1(2) no
C3 C4 C5 N1 -3.5(4) no
C3 C4 C5 C6 176.6(2) no
C3 C4 C13 C12 -135.7(2) no
C3 C4 C13 C14 100.9(3) no
C5 C4 C13 C12 45.4(3) no
C5 C4 C13 C14 -78.0(3) no
C13 C4 C5 N1 175.5(2) no
C13 C4 C5 C6 -4.4(4) no
N1 C5 C6 C7 141.3(2) no
N1 C5 C6 C21 -93.6(3) no
C4 C5 C6 C7 -38.8(3) no
C4 C5 C6 C21 86.3(3) no
C5 C6 C7 C8 -137.2(2) no
C5 C6 C7 C12 41.2(3) no
C5 C6 C21 C20 -113.72(19) no
C7 C6 C21 C20 7.8(3) no
C21 C6 C7 C8 100.4(2) no
C21 C6 C7 C12 -81.2(2) no
C6 C7 C8 C9 178.3(2) no
C6 C7 C12 C11 -179.64(19) no
C6 C7 C12 C13 -0.8(3) no
C8 C7 C12 C11 -1.2(4) no
C8 C7 C12 C13 177.7(2) no
C12 C7 C8 C9 -0.1(4) no
C7 C8 C9 C10 1.4(4) no
C8 C9 C10 C11 -1.4(4) no
C9 C10 C11 C12 0.1(4) no
C10 C11 C12 C7 1.2(4) no
C10 C11 C12 C13 -177.6(2) no
C7 C12 C13 C4 -42.7(3) no
C7 C12 C13 C14 80.0(3) no
C11 C12 C13 C4 136.2(2) no
C11 C12 C13 C14 -101.2(2) no
C4 C13 C14 C15 113.86(19) no
C12 C13 C14 C15 -7.4(2) no
C13 C14 C15 C16 105.7(2) no
C13 C14 C15 C20 -72.6(3) no
C14 C15 C16 C17 -179.1(2) no
C14 C15 C20 C19 -179.0(2) no
C14 C15 C20 C21 2.7(4) no
C16 C15 C20 C19 2.7(4) no
C16 C15 C20 C21 -175.6(2) no
C20 C15 C16 C17 -0.6(4) no
C15 C16 C17 C18 -1.6(4) no
C16 C17 C18 C19 1.7(4) no
C17 C18 C19 C20 0.4(4) no
C18 C19 C20 C15 -2.6(4) no
C18 C19 C20 C21 175.7(2) no
C15 C20 C21 C6 66.9(3) no
C19 C20 C21 C6 -111.4(2) no
N2 C23 C24 C25 3.9(5) no
C23 C24 C25 C26 -1.8(5) no
C24 C25 C26 C27 -2.0(5) no
C24 C25 C26 C37 174.1(3) no
C25 C26 C27 N2 3.8(4) no
C25 C26 C27 C28 -178.8(2) no
C25 C26 C37 C36 -97.4(3) no
C25 C26 C37 C38 140.2(3) no
C27 C26 C37 C36 78.8(3) no
C27 C26 C37 C38 -43.5(3) no
C37 C26 C27 N2 -172.6(2) no
C37 C26 C27 C28 4.8(4) no
N2 C27 C28 C29 91.8(3) no
N2 C27 C28 C43 -146.1(2) no
C26 C27 C28 C29 -85.6(3) no
C26 C27 C28 C43 36.5(4) no
C27 C28 C29 C30 109.5(2) no
C27 C28 C43 C38 -38.4(3) no
C27 C28 C43 C42 144.8(2) no
C29 C28 C43 C38 83.2(2) no
C29 C28 C43 C42 -93.6(3) no
C43 C28 C29 C30 -11.1(3) no
C28 C29 C30 C31 111.6(2) no
C28 C29 C30 C35 -67.4(3) no
C29 C30 C31 C32 -177.8(3) no
C29 C30 C35 C34 178.6(2) no
C29 C30 C35 C36 0.5(4) no
C31 C30 C35 C34 -0.4(4) no
C31 C30 C35 C36 -178.6(3) no
C35 C30 C31 C32 1.2(5) no
C30 C31 C32 C33 -1.1(6) no
C31 C32 C33 C34 0.1(6) no
C32 C33 C34 C35 0.7(6) no
C33 C34 C35 C30 -0.5(5) no
C33 C34 C35 C36 177.6(3) no
C30 C35 C36 C37 72.2(3) no
C34 C35 C36 C37 -105.9(3) no
C35 C36 C37 C26 -117.7(2) no
C35 C36 C37 C38 3.6(3) no
C26 C37 C38 C39 -141.9(2) no
C26 C37 C38 C43 41.1(3) no
C36 C37 C38 C39 97.5(3) no
C36 C37 C38 C43 -79.5(3) no
C37 C38 C39 C40 -176.3(2) no
C37 C38 C43 C28 0.8(3) no
C37 C38 C43 C42 177.7(2) no
C39 C38 C43 C28 -176.2(2) no
C39 C38 C43 C42 0.6(4) no
C43 C38 C39 C40 0.7(4) no
C38 C39 C40 C41 -0.8(4) no
C39 C40 C41 C42 -0.4(4) no
C40 C41 C42 C43 1.7(4) no
C41 C42 C43 C28 174.9(2) no
C41 C42 C43 C38 -1.9(4) no
